data_4076297
loop_
_publ_author_name
'Ipaktschi, Junes'
'Mohseni-Ala, Javad'
'D\"ulmer, Ansgar'
'Steffens, Stefan'
'Wittenburg, Christian'
'Heck, J\"urgen'

_publ_section_title
;
 Addition of Ynamines to the Tungsten \h1-Vinylidene Complexes
 (\h5-C5H5)(NO)(CO)WCC(H)R
;
_journal_issue 21
_journal_name_full Organometallics
_journal_page_first 4902
_journal_paper_doi 10.1021/om049554r
_journal_volume 23
_journal_year 2004
_chemical_formula_moiety 'C23 H27 N3 O4 W2'
_chemical_formula_sum 'C23 H27 N3 O4 W2'
_chemical_formula_weight 777.18
_chemical_name_systematic
; 

 ? 

;
_space_group_IT_number 14
_symmetry_cell_setting monoclinic
_symmetry_Int_Tables_number 14
_symmetry_space_group_name_Hall '-P 2yn'
_symmetry_space_group_name_H-M 'P 1 21/n 1'
_atom_sites_solution_hydrogens geom
_atom_sites_solution_primary direct
_atom_sites_solution_secondary difmap
_audit_creation_method SHELXL-97
_cell_angle_alpha 90.00
_cell_angle_beta 98.941(7)
_cell_angle_gamma 90.00
_cell_formula_units_Z 4
_cell_length_a 7.6651(4)
_cell_length_b 19.0172(11)
_cell_length_c 16.2974(10)
_cell_measurement_reflns_used 244
_cell_measurement_temperature 293(2)
_cell_measurement_theta_max 28.1
_cell_measurement_theta_min 1.91
_cell_volume 2346.8(2)
_computing_cell_refinement 'STOE IPDS CONTROL Software'
_computing_data_collection 'STOE IPDS CONTROL Software'
_computing_data_reduction 'STOE IPDS CONTROL Software'
_computing_molecular_graphics 'ORTEP-3 for Windows (C.K. Johnson, M.N. Burnett, L.J. Farrugia 1999)'
_computing_publication_material 'PLATON (Spek, 2003)'
_computing_structure_refinement 'SHELXL-97 (Sheldrick, 1997)'
_computing_structure_solution 'SHELXS-97 (Sheldrick, 1990)'
_diffrn_ambient_temperature 293(2)
_diffrn_measured_fraction_theta_full 0.945
_diffrn_measured_fraction_theta_max 0.936
_diffrn_measurement_device_type 'STOE Image Plate Diffractometer System'
_diffrn_measurement_method phi-rotation
_diffrn_radiation_monochromator graphite
_diffrn_radiation_source 'fine-focus sealed tube'
_diffrn_radiation_type MoK\a
_diffrn_radiation_wavelength 0.71073
_diffrn_reflns_av_R_equivalents 0.0540
_diffrn_reflns_av_sigmaI/netI 0.0421
_diffrn_reflns_limit_h_max 9
_diffrn_reflns_limit_h_min -9
_diffrn_reflns_limit_k_max 23
_diffrn_reflns_limit_k_min -23
_diffrn_reflns_limit_l_max 20
_diffrn_reflns_limit_l_min -19
_diffrn_reflns_number 17189
_diffrn_reflns_theta_full 25.00
_diffrn_reflns_theta_max 25.99
_diffrn_reflns_theta_min 2.14
_exptl_absorpt_coefficient_mu 9.830
_exptl_absorpt_correction_type none
_exptl_crystal_colour red
_exptl_crystal_density_diffrn 2.200
_exptl_crystal_density_method 'not measured'
_exptl_crystal_description 'crystal fragment'
_exptl_crystal_F_000 1464
_exptl_crystal_size_max 0.16
_exptl_crystal_size_mid 0.08
_exptl_crystal_size_min 0.06
_refine_diff_density_max 0.786
_refine_diff_density_min -0.538
_refine_diff_density_rms 0.118
_refine_ls_extinction_method none
_refine_ls_goodness_of_fit_ref 0.945
_refine_ls_hydrogen_treatment mixed
_refine_ls_matrix_type full
_refine_ls_number_parameters 341
_refine_ls_number_reflns 4317
_refine_ls_number_restraints 0
_refine_ls_restrained_S_all 0.945
_refine_ls_R_factor_all 0.0378
_refine_ls_R_factor_gt 0.0237
_refine_ls_shift/su_max 0.001
_refine_ls_shift/su_mean 0.000
_refine_ls_structure_factor_coef Fsqd
_refine_ls_weighting_details 'calc w=1/[\s^2^(Fo^2^)+(0.0249P)^2^+0.0000P] where P=(Fo^2^+2Fc^2^)/3'
_refine_ls_weighting_scheme calc
_refine_ls_wR_factor_gt 0.0489
_refine_ls_wR_factor_ref 0.0519
_reflns_number_gt 3410
_reflns_number_total 4317
_reflns_threshold_expression >2sigma(I)
_cod_data_source_file om049554rsi20040730_054921.cif
_cod_data_source_block ipak058j
_cod_depositor_comments
;
The following automatic conversions were performed:

'_symmetry_cell_setting' value 'Monoclinic' changed to 'monoclinic'
according to /home/saulius/struct/CIF-dictionaries/cif_core.dic
dictionary named 'cif_core.dic' version 2.4.1 from 2010-06-29.

Automatic conversion script
Id: cif_fix_values 1715 2011-07-08 13:25:40Z adriana 
;
_cod_original_sg_symbol_H-M 'P 21/n'
_cod_database_code 4076297

loop_
_symmetry_equiv_pos_as_xyz
'x, y, z'
'-x+1/2, y+1/2, -z+1/2'
'-x, -y, -z'
'x-1/2, -y-1/2, z-1/2'

loop_
_atom_site_label
_atom_site_type_symbol
_atom_site_fract_x
_atom_site_fract_y
_atom_site_fract_z
_atom_site_U_iso_or_equiv
_atom_site_adp_type
_atom_site_occupancy
_atom_site_symmetry_multiplicity
_atom_site_calc_flag
_atom_site_refinement_flags
_atom_site_disorder_assembly
_atom_site_disorder_group
W1 W 0.23392(3) 0.145085(11) 0.070249(14) 0.03067(7) Uani 1 1 d . A .
W2 W 0.31215(3) 0.124870(11) -0.150090(14) 0.03308(7) Uani 1 1 d . A .
O3 O -0.0398(7) 0.2055(2) -0.1726(3) 0.0567(13) Uani 1 1 d . . .
C5 C 0.0639(8) 0.1703(3) -0.1254(4) 0.0369(14) Uani 1 1 d . . .
C4 C 0.0064(9) 0.0882(3) -0.0061(4) 0.0365(14) Uani 1 1 d . . .
H4A H -0.105(10) 0.080(3) 0.025(4) 0.052(19) Uiso 1 1 d . . .
H4B H 0.022(10) 0.051(3) -0.044(4) 0.052(19) Uiso 1 1 d . . .
C3 C 0.0157(7) 0.1580(3) -0.0402(3) 0.0310(12) Uani 1 1 d . . .
C1 C -0.0252(10) 0.1929(4) 0.0981(4) 0.0446(16) Uani 1 1 d . . .
H1A H -0.003(7) 0.231(3) 0.139(3) 0.026(14) Uiso 1 1 d . . .
H1B H -0.094(9) 0.158(3) 0.102(4) 0.033(16) Uiso 1 1 d . . .
C2 C -0.0063(8) 0.2130(3) 0.0165(4) 0.0358(13) Uani 1 1 d . . .
C7 C 0.0251(9) 0.2886(3) -0.0006(4) 0.0413(15) Uani 1 1 d . . .
C9 C -0.1368(10) 0.3314(3) -0.0308(6) 0.066(2) Uani 1 1 d . . .
H9A H -0.2374 0.3008 -0.0422 0.099 Uiso 1 1 calc R . .
H9B H -0.1210 0.3558 -0.0806 0.099 Uiso 1 1 calc R . .
H9C H -0.1556 0.3648 0.0111 0.099 Uiso 1 1 calc R . .
C8 C 0.1883(9) 0.3113(3) 0.0212(4) 0.0436(16) Uani 1 1 d . A .
N3 N 0.2372(9) 0.3822(3) 0.0111(5) 0.0644(18) Uani 1 1 d . . .
C6 C 0.3208(9) 0.2561(3) 0.0558(4) 0.0380(14) Uani 1 1 d . . .
O4 O 0.4770(6) 0.2700(2) 0.0729(3) 0.0542(13) Uani 1 1 d . A .
C10A C 0.342(3) 0.4090(10) 0.1015(16) 0.061(6) Uani 0.50 1 d P A 1
H10AA H 0.3132 0.3786 0.1453 0.073 Uiso 0.50 1 calc PR A 1
H10AB H 0.4683 0.4071 0.1018 0.073 Uiso 0.50 1 calc PR A 1
C11A C 0.287(3) 0.4838(9) 0.1167(13) 0.085(6) Uani 0.50 1 d P A 1
H11AA H 0.3486 0.5000 0.1691 0.128 Uiso 0.50 1 calc PR A 1
H11AB H 0.1617 0.4852 0.1177 0.128 Uiso 0.50 1 calc PR A 1
H11AC H 0.3144 0.5136 0.0730 0.128 Uiso 0.50 1 calc PR A 1
C12A C 0.325(4) 0.4022(11) -0.0446(15) 0.099(9) Uani 0.50 1 d P A 1
H12AA H 0.4249 0.3708 -0.0456 0.119 Uiso 0.50 1 calc PR A 1
H12AB H 0.3710 0.4491 -0.0318 0.119 Uiso 0.50 1 calc PR A 1
C13A C 0.218(5) 0.402(2) -0.1226(18) 0.138(15) Uani 0.50 1 d P A 1
H13AA H 0.2870 0.4166 -0.1642 0.207 Uiso 0.50 1 calc PR A 1
H13AB H 0.1219 0.4343 -0.1220 0.207 Uiso 0.50 1 calc PR A 1
H13AC H 0.1730 0.3557 -0.1351 0.207 Uiso 0.50 1 calc PR A 1
C10B C 0.375(3) 0.4179(10) 0.0555(13) 0.068(6) Uani 0.50 1 d P A 2
H10BA H 0.3876 0.4642 0.0322 0.081 Uiso 0.50 1 calc PR A 2
H10BB H 0.4847 0.3922 0.0571 0.081 Uiso 0.50 1 calc PR A 2
C11B C 0.322(4) 0.4230(14) 0.1415(15) 0.081(8) Uani 0.50 1 d P A 2
H11BA H 0.4129 0.4474 0.1780 0.122 Uiso 0.50 1 calc PR A 2
H11BB H 0.3082 0.3766 0.1627 0.122 Uiso 0.50 1 calc PR A 2
H11BC H 0.2132 0.4483 0.1381 0.122 Uiso 0.50 1 calc PR A 2
C12B C 0.253(5) 0.3955(11) -0.0832(13) 0.096(11) Uani 0.50 1 d P A 2
H12BA H 0.3763 0.3904 -0.0900 0.115 Uiso 0.50 1 calc PR A 2
H12BB H 0.1869 0.3594 -0.1166 0.115 Uiso 0.50 1 calc PR A 2
C13B C 0.190(4) 0.4652(12) -0.1154(12) 0.106(8) Uani 0.50 1 d P A 2
H13BA H 0.2012 0.4686 -0.1731 0.158 Uiso 0.50 1 calc PR A 2
H13BB H 0.2593 0.5014 -0.0849 0.158 Uiso 0.50 1 calc PR A 2
H13BC H 0.0683 0.4708 -0.1091 0.158 Uiso 0.50 1 calc PR A 2
N2 N 0.2046(8) 0.0431(3) -0.1706(3) 0.0438(13) Uani 1 1 d . . .
O2 O 0.1333(8) -0.0126(2) -0.1928(3) 0.0680(15) Uani 1 1 d . . .
N1 N 0.3455(7) 0.1275(2) -0.0245(3) 0.0324(10) Uani 1 1 d . . .
O1 O 0.4911(6) 0.0982(2) -0.0455(2) 0.0419(10) Uani 1 1 d . A .
C14 C 0.3817(10) 0.1576(4) 0.2040(4) 0.0511(18) Uani 1 1 d . . .
H14 H 0.3977 0.2020 0.2280 0.061 Uiso 1 1 calc R A .
C15 C 0.4941(9) 0.1240(4) 0.1560(4) 0.0497(17) Uani 1 1 d . A .
H15 H 0.5988 0.1422 0.1428 0.060 Uiso 1 1 calc R . .
C16 C 0.4211(11) 0.0580(3) 0.1315(4) 0.056(2) Uani 1 1 d . . .
H16 H 0.4688 0.0251 0.0990 0.067 Uiso 1 1 calc R A .
C17 C 0.2631(12) 0.0505(3) 0.1646(4) 0.056(2) Uani 1 1 d . A .
H17 H 0.1879 0.0119 0.1580 0.067 Uiso 1 1 calc R . .
C18 C 0.2402(12) 0.1114(4) 0.2088(4) 0.060(2) Uani 1 1 d . A .
H18 H 0.1462 0.1202 0.2372 0.073 Uiso 1 1 calc R . .
C19 C 0.2756(12) 0.1841(5) -0.2760(5) 0.069(2) Uani 1 1 d . . .
H19 H 0.1646 0.1828 -0.3085 0.083 Uiso 1 1 calc R A .
C20 C 0.4104(17) 0.1373(5) -0.2781(5) 0.082(3) Uani 1 1 d . A .
H20 H 0.4092 0.0988 -0.3133 0.098 Uiso 1 1 calc R . .
C21 C 0.5470(13) 0.1578(7) -0.2187(7) 0.086(3) Uani 1 1 d . . .
H21 H 0.6549 0.1348 -0.2062 0.104 Uiso 1 1 calc R A .
C22 C 0.5008(16) 0.2166(6) -0.1812(5) 0.086(3) Uani 1 1 d . A .
H22 H 0.5696 0.2412 -0.1387 0.103 Uiso 1 1 calc R . .
C23 C 0.3347(15) 0.2329(4) -0.2176(6) 0.075(3) Uani 1 1 d . A .
H23 H 0.2707 0.2718 -0.2044 0.091 Uiso 1 1 calc R . .

loop_
_atom_site_aniso_label
_atom_site_aniso_U_11
_atom_site_aniso_U_22
_atom_site_aniso_U_33
_atom_site_aniso_U_23
_atom_site_aniso_U_13
_atom_site_aniso_U_12
W1 0.03512(14) 0.02830(11) 0.02869(11) 0.00029(8) 0.00528(9) 0.00090(9)
W2 0.03131(14) 0.03879(12) 0.02927(12) 0.00076(9) 0.00511(9) -0.00003(9)
O3 0.040(3) 0.072(3) 0.058(3) 0.021(2) 0.005(2) 0.016(2)
C5 0.035(4) 0.037(3) 0.038(3) 0.003(2) 0.002(3) -0.003(2)
C4 0.036(4) 0.031(3) 0.042(3) -0.002(2) 0.005(3) -0.007(2)
C3 0.025(3) 0.033(3) 0.035(3) 0.000(2) 0.002(2) -0.001(2)
C1 0.048(5) 0.040(3) 0.049(4) -0.008(3) 0.016(3) -0.003(3)
C2 0.029(4) 0.036(3) 0.044(3) 0.002(2) 0.008(3) 0.001(2)
C7 0.037(4) 0.032(3) 0.055(4) -0.005(3) 0.006(3) 0.003(2)
C9 0.054(5) 0.039(3) 0.101(6) 0.003(4) -0.003(4) 0.009(3)
C8 0.044(4) 0.029(3) 0.057(4) -0.003(3) 0.007(3) -0.002(2)
N3 0.064(5) 0.029(3) 0.099(5) 0.006(3) 0.008(4) -0.012(3)
C6 0.042(4) 0.028(3) 0.044(3) -0.002(2) 0.006(3) -0.006(2)
O4 0.035(3) 0.045(2) 0.079(3) 0.002(2) -0.001(2) -0.0063(19)
C10A 0.067(14) 0.030(9) 0.09(2) -0.013(12) 0.014(16) 0.000(8)
C11A 0.109(17) 0.045(9) 0.104(15) -0.026(9) 0.024(12) -0.005(9)
C12A 0.17(3) 0.051(11) 0.071(15) -0.039(11) 0.007(16) -0.041(13)
C13A 0.19(3) 0.16(3) 0.07(2) -0.01(2) 0.04(2) 0.06(3)
C10B 0.085(16) 0.041(9) 0.072(14) 0.006(9) -0.006(12) -0.016(8)
C11B 0.076(17) 0.080(18) 0.088(18) -0.030(12) 0.013(13) -0.009(12)
C12B 0.21(3) 0.047(10) 0.042(14) -0.029(11) 0.045(17) -0.075(16)
C13B 0.17(3) 0.089(14) 0.059(12) 0.017(11) 0.013(13) -0.014(15)
N2 0.045(4) 0.050(3) 0.037(3) -0.005(2) 0.008(2) 0.002(2)
O2 0.076(4) 0.052(3) 0.075(4) -0.023(3) 0.011(3) -0.020(3)
N1 0.029(3) 0.032(2) 0.036(2) 0.0012(18) 0.003(2) 0.0026(18)
O1 0.035(3) 0.052(2) 0.040(2) -0.0022(18) 0.0085(19) 0.0132(19)
C14 0.062(5) 0.061(4) 0.026(3) 0.002(3) -0.006(3) -0.002(3)
C15 0.038(4) 0.068(4) 0.039(3) 0.014(3) -0.007(3) -0.001(3)
C16 0.075(6) 0.047(4) 0.041(3) 0.008(3) -0.003(4) 0.030(3)
C17 0.080(6) 0.046(4) 0.039(4) 0.018(3) 0.000(4) -0.003(3)
C18 0.071(6) 0.081(5) 0.031(3) 0.012(3) 0.014(3) 0.006(4)
C19 0.055(6) 0.107(7) 0.042(4) 0.037(4) -0.002(4) -0.010(5)
C20 0.126(10) 0.080(6) 0.053(5) -0.006(4) 0.052(6) -0.019(6)
C21 0.043(6) 0.142(9) 0.083(7) 0.054(7) 0.035(5) 0.018(6)
C22 0.085(8) 0.113(8) 0.057(5) 0.005(5) 0.006(5) -0.062(6)
C23 0.102(8) 0.053(4) 0.081(6) 0.025(4) 0.044(6) -0.004(5)

loop_
_atom_type_symbol
_atom_type_description
_atom_type_scat_dispersion_real
_atom_type_scat_dispersion_imag
_atom_type_scat_source
C C 0.0033 0.0016 'International Tables Vol C Tables 4.2.6.8 and 6.1.1.4'
H H 0.0000 0.0000 'International Tables Vol C Tables 4.2.6.8 and 6.1.1.4'
N N 0.0061 0.0033 'International Tables Vol C Tables 4.2.6.8 and 6.1.1.4'
O O 0.0106 0.0060 'International Tables Vol C Tables 4.2.6.8 and 6.1.1.4'
W W -0.8490 6.8722 'International Tables Vol C Tables 4.2.6.8 and 6.1.1.4'

loop_
_geom_angle_atom_site_label_1
_geom_angle_atom_site_label_2
_geom_angle_atom_site_label_3
_geom_angle
N1 W1 C6 84.4(2)
N1 W1 C4 82.8(2)
C6 W1 C4 127.7(2)
N1 W1 C3 75.2(2)
C6 W1 C3 90.5(2)
C4 W1 C3 37.23(19)
N1 W1 C15 90.3(2)
C6 W1 C15 89.1(2)
C4 W1 C15 141.2(2)
C3 W1 C15 165.5(2)
N1 W1 C1 137.8(2)
C6 W1 C1 85.9(3)
C4 W1 C1 71.3(3)
C3 W1 C1 63.9(2)
C15 W1 C1 130.5(3)
N1 W1 C14 124.5(2)
C6 W1 C14 83.8(2)
C4 W1 C14 142.6(2)
C3 W1 C14 158.5(2)
C15 W1 C14 35.6(3)
C1 W1 C14 94.9(3)
N1 W1 C2 102.8(2)
C6 W1 C2 70.4(2)
C4 W1 C2 63.6(2)
C3 W1 C2 36.2(2)
C15 W1 C2 154.0(2)
C1 W1 C2 35.8(2)
C14 W1 C2 123.2(2)
N1 W1 C16 84.1(2)
C6 W1 C16 123.1(3)
C4 W1 C16 105.6(2)
C3 W1 C16 138.6(2)
C15 W1 C16 35.6(2)
C1 W1 C16 134.2(3)
C14 W1 C16 59.0(3)
C2 W1 C16 165.8(3)
N1 W1 C18 142.0(2)
C6 W1 C18 113.5(2)
C4 W1 C18 107.4(3)
C3 W1 C18 134.1(3)
C15 W1 C18 58.5(3)
C1 W1 C18 78.8(3)
C14 W1 C18 35.3(3)
C2 W1 C18 114.5(3)
C16 W1 C18 58.0(3)
N1 W1 C17 112.7(2)
C6 W1 C17 142.2(2)
C4 W1 C17 88.9(2)
C3 W1 C17 125.7(2)
C15 W1 C17 58.8(3)
C1 W1 C17 99.9(3)
C14 W1 C17 58.6(2)
C2 W1 C17 131.7(3)
C16 W1 C17 35.1(3)
C18 W1 C17 34.4(3)
N2 W2 N1 101.3(2)
N2 W2 O1 99.8(2)
N1 W2 O1 38.06(17)
N2 W2 C5 89.3(2)
N1 W2 C5 77.3(2)
O1 W2 C5 115.39(19)
N2 W2 C19 105.7(3)
N1 W2 C19 149.5(3)
O1 W2 C19 144.9(3)
C5 W2 C19 89.0(3)
N2 W2 C20 97.2(3)
N1 W2 C20 153.2(3)
O1 W2 C20 119.6(3)
C5 W2 C20 122.4(3)
C19 W2 C20 34.2(3)
N2 W2 C21 120.9(4)
N1 W2 C21 119.3(3)
O1 W2 C21 89.9(3)
C5 W2 C21 137.5(3)
C19 W2 C21 56.3(3)
C20 W2 C21 33.9(4)
N2 W2 C23 138.3(3)
N1 W2 C23 116.4(3)
O1 W2 C23 120.7(3)
C5 W2 C23 82.5(3)
C19 W2 C23 33.8(3)
C20 W2 C23 55.7(3)
C21 W2 C23 55.0(4)
N2 W2 C22 152.7(3)
N1 W2 C22 102.3(3)
O1 W2 C22 90.5(3)
C5 W2 C22 109.1(4)
C19 W2 C22 56.4(3)
C20 W2 C22 56.1(3)
C21 W2 C22 33.2(4)
C23 W2 C22 33.3(4)
O3 C5 C3 115.9(6)
O3 C5 W2 127.2(5)
C3 C5 W2 116.9(4)
C3 C4 W1 72.0(3)
C3 C4 H4A 114(3)
W1 C4 H4A 114(3)
C3 C4 H4B 114(4)
W1 C4 H4B 123(4)
H4A C4 H4B 113(5)
C2 C3 C4 114.1(5)
C2 C3 C5 123.6(5)
C4 C3 C5 122.0(5)
C2 C3 W1 73.3(3)
C4 C3 W1 70.8(3)
C5 C3 W1 119.4(4)
C2 C1 W1 72.7(4)
C2 C1 H1A 114(3)
W1 C1 H1A 111(3)
C2 C1 H1B 116(4)
W1 C1 H1B 106(4)
H1A C1 H1B 124(5)
C1 C2 C3 116.8(5)
C1 C2 C7 118.7(5)
C3 C2 C7 123.3(6)
C1 C2 W1 71.5(4)
C3 C2 W1 70.5(3)
C7 C2 W1 117.9(4)
C8 C7 C2 116.1(5)
C8 C7 C9 127.7(6)
C2 C7 C9 115.8(6)
C7 C9 H9A 109.5
C7 C9 H9B 109.5
H9A C9 H9B 109.5
C7 C9 H9C 109.5
H9A C9 H9C 109.5
H9B C9 H9C 109.5
C7 C8 N3 122.6(6)
C7 C8 C6 115.3(5)
N3 C8 C6 122.1(6)
C12A N3 C8 123.2(11)
C10B N3 C8 127.5(10)
C10B N3 C12B 105.4(15)
C8 N3 C12B 109.1(8)
C12A N3 C10A 107.9(14)
C8 N3 C10A 107.0(10)
O4 C6 C8 121.1(5)
O4 C6 W1 118.7(4)
C8 C6 W1 120.1(4)
C11A C10A N3 109.1(16)
C11A C10A H10AA 109.9
N3 C10A H10AA 109.9
C11A C10A H10AB 109.9
N3 C10A H10AB 109.9
H10AA C10A H10AB 108.3
C10A C11A H11AA 109.5
C10A C11A H11AB 109.5
H11AA C11A H11AB 109.5
C10A C11A H11AC 109.5
H11AA C11A H11AC 109.5
H11AB C11A H11AC 109.5
N3 C12A C13A 110(3)
N3 C12A H12AA 109.6
C13A C12A H12AA 109.6
N3 C12A H12AB 109.6
C13A C12A H12AB 109.6
H12AA C12A H12AB 108.1
C12A C13A H13AA 109.5
C12A C13A H13AB 109.5
H13AA C13A H13AB 109.5
C12A C13A H13AC 109.5
H13AA C13A H13AC 109.5
H13AB C13A H13AC 109.5
N3 C10B C11B 103(2)
N3 C10B H10BA 111.1
C11B C10B H10BA 111.1
N3 C10B H10BB 111.1
C11B C10B H10BB 111.1
H10BA C10B H10BB 109.1
C10B C11B H11BA 109.5
C10B C11B H11BB 109.5
H11BA C11B H11BB 109.5
C10B C11B H11BC 109.5
H11BA C11B H11BC 109.5
H11BB C11B H11BC 109.5
C13B C12B N3 114.6(18)
C13B C12B H12BA 108.6
N3 C12B H12BA 108.6
C13B C12B H12BB 108.6
N3 C12B H12BB 108.6
H12BA C12B H12BB 107.6
C12B C13B H13BA 109.5
C12B C13B H13BB 109.5
H13BA C13B H13BB 109.5
C12B C13B H13BC 109.5
H13BA C13B H13BC 109.5
H13BB C13B H13BC 109.5
O2 N2 W2 173.6(5)
O1 N1 W1 140.9(3)
O1 N1 W2 73.2(3)
W1 N1 W2 145.2(3)
N1 O1 W2 68.8(3)
C15 C14 C18 107.0(6)
C15 C14 W1 71.4(3)
C18 C14 W1 73.7(4)
C15 C14 H14 126.5
C18 C14 H14 126.5
W1 C14 H14 120.3
C14 C15 C16 108.2(7)
C14 C15 W1 73.0(4)
C16 C15 W1 73.2(4)
C14 C15 H15 125.9
C16 C15 H15 125.9
W1 C15 H15 119.7
C15 C16 C17 108.0(6)
C15 C16 W1 71.2(3)
C17 C16 W1 74.0(4)
C15 C16 H16 126.0
C17 C16 H16 126.0
W1 C16 H16 120.6
C18 C17 C16 107.5(7)
C18 C17 W1 72.3(4)
C16 C17 W1 70.9(3)
C18 C17 H17 126.3
C16 C17 H17 126.3
W1 C17 H17 122.3
C17 C18 C14 109.3(8)
C17 C18 W1 73.3(4)
C14 C18 W1 71.1(4)
C17 C18 H18 125.4
C14 C18 H18 125.4
W1 C18 H18 121.9
C23 C19 C20 107.0(8)
C23 C19 W2 74.3(4)
C20 C19 W2 73.6(4)
C23 C19 H19 126.5
C20 C19 H19 126.5
W2 C19 H19 117.6
C21 C20 C19 107.1(8)
C21 C20 W2 73.4(5)
C19 C20 W2 72.2(5)
C21 C20 H20 126.4
C19 C20 H20 126.4
W2 C20 H20 119.8
C22 C21 C20 109.3(9)
C22 C21 W2 74.3(6)
C20 C21 W2 72.6(5)
C22 C21 H21 125.3
C20 C21 H21 125.3
W2 C21 H21 119.4
C21 C22 C23 106.7(8)
C21 C22 W2 72.4(5)
C23 C22 W2 72.5(5)
C21 C22 H22 126.6
C23 C22 H22 126.6
W2 C22 H22 120.3
C22 C23 C19 109.8(9)
C22 C23 W2 74.2(5)
C19 C23 W2 71.9(4)
C22 C23 H23 125.1
C19 C23 H23 125.1
W2 C23 H23 120.5

loop_
_geom_bond_atom_site_label_1
_geom_bond_atom_site_label_2
_geom_bond_distance
W1 N1 1.908(5)
W1 C6 2.238(5)
W1 C4 2.255(6)
W1 C3 2.271(5)
W1 C15 2.286(6)
W1 C1 2.293(7)
W1 C14 2.307(6)
W1 C2 2.307(6)
W1 C16 2.313(6)
W1 C18 2.341(6)
W1 C17 2.353(6)
W2 N2 1.768(5)
W2 N1 2.023(5)
W2 O1 2.077(4)
W2 C5 2.183(6)
W2 C19 2.320(6)
W2 C20 2.338(8)
W2 C21 2.348(9)
W2 C23 2.350(7)
W2 C22 2.371(8)
O3 C5 1.217(7)
C5 C3 1.511(8)
C4 C3 1.445(8)
C4 H4A 1.07(8)
C4 H4B 0.95(7)
C3 C2 1.423(8)
C1 C2 1.412(9)
C1 H1A 0.98(5)
C1 H1B 0.85(6)
C2 C7 1.491(8)
C7 C8 1.319(9)
C7 C9 1.501(9)
C9 H9A 0.9600
C9 H9B 0.9600
C9 H9C 0.9600
C8 N3 1.415(8)
C8 C6 1.508(8)
N3 C12A 1.27(3)
N3 C10B 1.36(2)
N3 C12B 1.58(2)
N3 C10A 1.64(2)
C6 O4 1.215(7)
C10A C11A 1.52(2)
C10A H10AA 0.9700
C10A H10AB 0.9700
C11A H11AA 0.9600
C11A H11AB 0.9600
C11A H11AC 0.9600
C12A C13A 1.40(3)
C12A H12AA 0.9700
C12A H12AB 0.9700
C13A H13AA 0.9600
C13A H13AB 0.9600
C13A H13AC 0.9600
C10B C11B 1.52(3)
C10B H10BA 0.9700
C10B H10BB 0.9700
C11B H11BA 0.9600
C11B H11BB 0.9600
C11B H11BC 0.9600
C12B C13B 1.48(3)
C12B H12BA 0.9700
C12B H12BB 0.9700
C13B H13BA 0.9600
C13B H13BB 0.9600
C13B H13BC 0.9600
N2 O2 1.220(6)
N1 O1 1.338(6)
C14 C15 1.403(10)
C14 C18 1.408(11)
C14 H14 0.9300
C15 C16 1.406(10)
C15 H15 0.9300
C16 C17 1.407(11)
C16 H16 0.9300
C17 C18 1.389(10)
C17 H17 0.9300
C18 H18 0.9300
C19 C23 1.356(12)
C19 C20 1.368(13)
C19 H19 0.9300
C20 C21 1.368(14)
C20 H20 0.9300
C21 C22 1.348(15)
C21 H21 0.9300
C22 C23 1.354(14)
C22 H22 0.9300
C23 H23 0.9300
